data_4107686
loop_
_publ_author_name
'Christopher R. Graves'
'Ping Yang'
'Stosh A. Kozimor'
'Anthony E. Vaughn'
'David L. Clark'
'Steven D. Conradson'
'Eric J. Schelter'
'Brian L. Scott'
'J. D. Thompson'
'P. Jeffrey Hay'
'David E. Morris'
'Jaqueline L. Kiplinger'

_publ_contact_author_address
;
Los Alamos National Laboratory
Los Alamos, NM 87545
USA
;
_publ_contact_author_email kiplinger@lanl.gov
_publ_contact_author_fax '+1 505 667 9905'
_publ_contact_author_name 'Jaqueline L. Kiplinger'
_publ_contact_author_phone '+1 505 665 9553'
_publ_section_title
;
 Organometallic Uranium(V)-Imido Halide Complexes: From Synthesis to
 Electronic Structure and Bonding
;
_journal_name_full 'Journal of the American Chemical Society'
_journal_page_first 5272
_journal_page_last 5285
_journal_paper_doi 10.1021/ja711010h
_journal_volume 130
_journal_year 2008
_chemical_formula_sum 'C44 H73 Br N U'
_chemical_formula_weight 933.97
_chemical_name_systematic
; 
 ? 
;
_space_group_IT_number 2
_symmetry_cell_setting triclinic
_symmetry_space_group_name_Hall '-P 1'
_symmetry_space_group_name_H-M 'P -1'
_atom_sites_solution_hydrogens geom
_atom_sites_solution_primary direct
_atom_sites_solution_secondary difmap
_audit_creation_method SHELXL-97
_cell_angle_alpha 88.584(3)
_cell_angle_beta 86.627(3)
_cell_angle_gamma 74.635(3)
_cell_formula_units_Z 2
_cell_length_a 11.240(2)
_cell_length_b 13.272(3)
_cell_length_c 13.890(3)
_cell_measurement_temperature 141(2)
_cell_volume 1994.5(7)
_computing_cell_refinement 'SAINT+, v. 7.06 (Bruker AXS, 2001)'
_computing_data_collection 'APEX II, v. 1.08 (Bruker AXS, 2003)'
_computing_data_reduction 'SAINT+, v. 7.06 (Bruker AXS, 2001)'
_computing_molecular_graphics 'SHELXTL, v. 6.10, (Bruker AXS, 2000)'
_computing_publication_material 'SHELXTL, v. 6.10, (Bruker AXS, 2000)'
_computing_structure_refinement 'SHELXL-97 (Sheldrick, 1997)'
_computing_structure_solution 'SHELXS-97 (Sheldrick, 1990)'
_diffrn_ambient_temperature 141(2)
_diffrn_measured_fraction_theta_full 0.988
_diffrn_measured_fraction_theta_max 0.988
_diffrn_measurement_device_type 'Bruker D8 with APEXII CCD'
_diffrn_measurement_method '\w scans'
_diffrn_radiation_monochromator graphite
_diffrn_radiation_source 'fine-focus sealed tube'
_diffrn_radiation_type MoK\a
_diffrn_radiation_wavelength 0.71073
_diffrn_reflns_av_R_equivalents 0.0720
_diffrn_reflns_av_sigmaI/netI 0.0986
_diffrn_reflns_limit_h_max 13
_diffrn_reflns_limit_h_min -13
_diffrn_reflns_limit_k_max 15
_diffrn_reflns_limit_k_min -15
_diffrn_reflns_limit_l_max 16
_diffrn_reflns_limit_l_min -16
_diffrn_reflns_number 18767
_diffrn_reflns_theta_full 24.99
_diffrn_reflns_theta_max 24.99
_diffrn_reflns_theta_min 2.12
_diffrn_standards_decay_% 0
_diffrn_standards_interval_count 0
_diffrn_standards_interval_time 0
_diffrn_standards_number 0
_exptl_absorpt_coefficient_mu 5.101
_exptl_absorpt_correction_T_max 0.9049
_exptl_absorpt_correction_T_min 0.5353
_exptl_absorpt_correction_type multi-scan
_exptl_absorpt_process_details 'SADABS 2.03 (Sheldrick, 2001)'
_exptl_crystal_colour dark
_exptl_crystal_density_diffrn 1.555
_exptl_crystal_description 'rectangular plate'
_exptl_crystal_F_000 942
_exptl_crystal_size_max 0.14
_exptl_crystal_size_mid 0.08
_exptl_crystal_size_min 0.02
_refine_diff_density_max 2.452
_refine_diff_density_min -1.012
_refine_diff_density_rms 0.176
_refine_ls_extinction_method none
_refine_ls_goodness_of_fit_ref 0.950
_refine_ls_hydrogen_treatment constr
_refine_ls_matrix_type full
_refine_ls_number_parameters 370
_refine_ls_number_reflns 6948
_refine_ls_number_restraints 0
_refine_ls_restrained_S_all 0.950
_refine_ls_R_factor_all 0.0683
_refine_ls_R_factor_gt 0.0485
_refine_ls_shift/su_max 0.001
_refine_ls_shift/su_mean 0.000
_refine_ls_structure_factor_coef Fsqd
_refine_ls_weighting_details 'calc w=1/[\s^2^(Fo^2^)+(0.0508P)^2^+0.0000P] where P=(Fo^2^+2Fc^2^)/3'
_refine_ls_weighting_scheme calc
_refine_ls_wR_factor_gt 0.1000
_refine_ls_wR_factor_ref 0.1067
_reflns_number_gt 5322
_reflns_number_total 6948
_reflns_threshold_expression >2sigma(I)
_cod_data_source_file ja711010h-file004_4.cif
_cod_data_source_block apx458s
_cod_database_code 4107686

loop_
_symmetry_equiv_pos_as_xyz
'x, y, z'
'-x, -y, -z'

loop_
_atom_site_label
_atom_site_type_symbol
_atom_site_fract_x
_atom_site_fract_y
_atom_site_fract_z
_atom_site_U_iso_or_equiv
_atom_site_adp_type
_atom_site_occupancy
_atom_site_symmetry_multiplicity
_atom_site_calc_flag
_atom_site_refinement_flags
U1 U 0.67471(3) 0.65840(2) 0.73671(2) 0.01976(11) Uani 1 1 d .
Br1 Br 0.91846(7) 0.53924(6) 0.72623(6) 0.0285(2) Uani 1 1 d .
N1 N 0.6007(5) 0.5403(5) 0.7451(4) 0.0195(15) Uani 1 1 d .
C1 C 0.7873(7) 0.7252(7) 0.5686(5) 0.029(2) Uani 1 1 d .
C2 C 0.6939(8) 0.8145(6) 0.5983(6) 0.028(2) Uani 1 1 d .
C3 C 0.5788(7) 0.7935(6) 0.5885(5) 0.0252(19) Uani 1 1 d .
C4 C 0.6022(8) 0.6908(7) 0.5515(6) 0.032(2) Uani 1 1 d .
C5 C 0.7272(8) 0.6501(6) 0.5410(6) 0.031(2) Uani 1 1 d .
C6 C 0.9205(8) 0.7218(8) 0.5551(7) 0.047(3) Uani 1 1 d .
H6A H 0.9340 0.7841 0.5808 0.070 Uiso 1 1 calc R
H6B H 0.9448 0.7174 0.4876 0.070 Uiso 1 1 calc R
H6C H 0.9687 0.6619 0.5883 0.070 Uiso 1 1 calc R
C7 C 0.7122(9) 0.9219(7) 0.6106(6) 0.047(3) Uani 1 1 d .
H7A H 0.7985 0.9163 0.6163 0.070 Uiso 1 1 calc R
H7B H 0.6665 0.9531 0.6678 0.070 Uiso 1 1 calc R
H7C H 0.6834 0.9646 0.5556 0.070 Uiso 1 1 calc R
C8 C 0.4559(8) 0.8746(7) 0.5959(6) 0.038(2) Uani 1 1 d .
H8A H 0.4664 0.9372 0.6232 0.057 Uiso 1 1 calc R
H8B H 0.3984 0.8484 0.6364 0.057 Uiso 1 1 calc R
H8C H 0.4248 0.8898 0.5328 0.057 Uiso 1 1 calc R
C9 C 0.5071(9) 0.6407(8) 0.5143(6) 0.044(3) Uani 1 1 d .
H9A H 0.5472 0.5708 0.4936 0.065 Uiso 1 1 calc R
H9B H 0.4681 0.6809 0.4609 0.065 Uiso 1 1 calc R
H9C H 0.4458 0.6386 0.5649 0.065 Uiso 1 1 calc R
C10 C 0.7974(10) 0.5471(7) 0.4939(6) 0.049(3) Uani 1 1 d .
H10A H 0.7405 0.5070 0.4813 0.073 Uiso 1 1 calc R
H10B H 0.8579 0.5084 0.5364 0.073 Uiso 1 1 calc R
H10C H 0.8380 0.5613 0.4343 0.073 Uiso 1 1 calc R
C11 C 0.5719(7) 0.7809(7) 0.9000(5) 0.028(2) Uani 1 1 d .
C12 C 0.6649(8) 0.8255(6) 0.8632(6) 0.029(2) Uani 1 1 d .
C13 C 0.7814(7) 0.7516(6) 0.8736(6) 0.027(2) Uani 1 1 d .
C14 C 0.7561(8) 0.6615(6) 0.9195(6) 0.028(2) Uani 1 1 d .
C15 C 0.6334(7) 0.6773(6) 0.9330(5) 0.0201(18) Uani 1 1 d .
C16 C 0.4405(7) 0.8443(7) 0.9204(7) 0.046(3) Uani 1 1 d .
H16A H 0.3917 0.7992 0.9456 0.069 Uiso 1 1 calc R
H16B H 0.4072 0.8768 0.8618 0.069 Uiso 1 1 calc R
H16C H 0.4389 0.8971 0.9668 0.069 Uiso 1 1 calc R
C17 C 0.6456(10) 0.9416(7) 0.8426(7) 0.051(3) Uani 1 1 d .
H17A H 0.7219 0.9543 0.8178 0.076 Uiso 1 1 calc R
H17B H 0.6185 0.9799 0.9012 0.076 Uiso 1 1 calc R
H17C H 0.5840 0.9640 0.7959 0.076 Uiso 1 1 calc R
C18 C 0.9034(7) 0.7737(7) 0.8552(7) 0.043(2) Uani 1 1 d .
H18A H 0.8926 0.8404 0.8236 0.064 Uiso 1 1 calc R
H18B H 0.9555 0.7203 0.8148 0.064 Uiso 1 1 calc R
H18C H 0.9410 0.7746 0.9154 0.064 Uiso 1 1 calc R
C19 C 0.8531(8) 0.5724(7) 0.9619(6) 0.040(2) Uani 1 1 d .
H19A H 0.9339 0.5784 0.9408 0.060 Uiso 1 1 calc R
H19B H 0.8428 0.5071 0.9407 0.060 Uiso 1 1 calc R
H19C H 0.8442 0.5753 1.0310 0.060 Uiso 1 1 calc R
C20 C 0.5650(8) 0.6058(7) 0.9864(6) 0.039(2) Uani 1 1 d .
H20A H 0.4775 0.6366 0.9853 0.058 Uiso 1 1 calc R
H20B H 0.5887 0.5968 1.0519 0.058 Uiso 1 1 calc R
H20C H 0.5857 0.5391 0.9554 0.058 Uiso 1 1 calc R
C21 C 0.5266(7) 0.4682(6) 0.7509(5) 0.0214(18) Uani 1 1 d .
C22 C 0.3959(7) 0.5031(6) 0.7544(5) 0.0196(18) Uani 1 1 d .
C23 C 0.3278(7) 0.4276(6) 0.7572(5) 0.0221(18) Uani 1 1 d .
H23 H 0.2421 0.4513 0.7584 0.026 Uiso 1 1 calc R
C24 C 0.3784(7) 0.3239(6) 0.7582(5) 0.0219(18) Uani 1 1 d .
C25 C 0.5083(7) 0.2907(6) 0.7571(5) 0.027(2) Uani 1 1 d .
H25 H 0.5456 0.2193 0.7583 0.032 Uiso 1 1 calc R
C26 C 0.5835(7) 0.3575(6) 0.7542(5) 0.0223(18) Uani 1 1 d .
C27 C 0.3163(7) 0.6178(6) 0.7604(5) 0.0188(17) Uani 1 1 d .
C28 C 0.3872(7) 0.7005(6) 0.7525(6) 0.0237(19) Uani 1 1 d .
H28A H 0.3303 0.7686 0.7573 0.036 Uiso 1 1 calc R
H28B H 0.4331 0.6945 0.6914 0.036 Uiso 1 1 calc R
H28C H 0.4431 0.6908 0.8036 0.036 Uiso 1 1 calc R
C29 C 0.2417(7) 0.6330(6) 0.8589(6) 0.030(2) Uani 1 1 d .
H29A H 0.1954 0.5817 0.8665 0.046 Uiso 1 1 calc R
H29B H 0.1859 0.7017 0.8613 0.046 Uiso 1 1 calc R
H29C H 0.2975 0.6249 0.9101 0.046 Uiso 1 1 calc R
C30 C 0.2232(7) 0.6426(6) 0.6818(6) 0.029(2) Uani 1 1 d .
H30A H 0.1759 0.5919 0.6842 0.043 Uiso 1 1 calc R
H30B H 0.2663 0.6405 0.6199 0.043 Uiso 1 1 calc R
H30C H 0.1687 0.7111 0.6920 0.043 Uiso 1 1 calc R
C31 C 0.3041(7) 0.2409(6) 0.7621(5) 0.0249(19) Uani 1 1 d .
C32 C 0.1657(7) 0.2890(6) 0.7584(6) 0.030(2) Uani 1 1 d .
H32A H 0.1238 0.2346 0.7608 0.045 Uiso 1 1 calc R
H32B H 0.1488 0.3285 0.6997 0.045 Uiso 1 1 calc R
H32C H 0.1372 0.3344 0.8125 0.045 Uiso 1 1 calc R
C33 C 0.3447(7) 0.1682(6) 0.6753(6) 0.029(2) Uani 1 1 d .
H33A H 0.2985 0.1168 0.6775 0.044 Uiso 1 1 calc R
H33B H 0.4313 0.1339 0.6773 0.044 Uiso 1 1 calc R
H33C H 0.3299 0.2084 0.6167 0.044 Uiso 1 1 calc R
C34 C 0.3280(7) 0.1766(6) 0.8563(6) 0.030(2) Uani 1 1 d .
H34A H 0.2818 0.1251 0.8587 0.045 Uiso 1 1 calc R
H34B H 0.3025 0.2222 0.9105 0.045 Uiso 1 1 calc R
H34C H 0.4145 0.1424 0.8583 0.045 Uiso 1 1 calc R
C35 C 0.7220(7) 0.3087(6) 0.7553(6) 0.029(2) Uani 1 1 d .
C36 C 0.7754(7) 0.3477(7) 0.8436(6) 0.036(2) Uani 1 1 d .
H36A H 0.8629 0.3166 0.8432 0.054 Uiso 1 1 calc R
H36B H 0.7367 0.3281 0.9019 0.054 Uiso 1 1 calc R
H36C H 0.7597 0.4223 0.8403 0.054 Uiso 1 1 calc R
C37 C 0.7830(7) 0.3361(7) 0.6602(6) 0.034(2) Uani 1 1 d .
H37A H 0.8706 0.3054 0.6599 0.051 Uiso 1 1 calc R
H37B H 0.7669 0.4106 0.6539 0.051 Uiso 1 1 calc R
H37C H 0.7498 0.3093 0.6073 0.051 Uiso 1 1 calc R
C38 C 0.7575(8) 0.1902(7) 0.7652(8) 0.051(3) Uani 1 1 d .
H38A H 0.8458 0.1646 0.7646 0.076 Uiso 1 1 calc R
H38B H 0.7273 0.1607 0.7124 0.076 Uiso 1 1 calc R
H38C H 0.7218 0.1706 0.8249 0.076 Uiso 1 1 calc R

loop_
_atom_site_aniso_label
_atom_site_aniso_U_11
_atom_site_aniso_U_22
_atom_site_aniso_U_33
_atom_site_aniso_U_23
_atom_site_aniso_U_13
_atom_site_aniso_U_12
U1 0.01928(17) 0.01928(18) 0.02007(17) -0.00028(12) -0.00118(12) -0.00392(12)
Br1 0.0207(4) 0.0261(5) 0.0359(5) -0.0001(4) 0.0018(4) -0.0020(4)
N1 0.023(4) 0.017(4) 0.019(4) 0.001(3) -0.006(3) -0.005(3)
C1 0.019(5) 0.053(6) 0.013(4) 0.011(4) 0.004(3) -0.010(4)
C2 0.035(5) 0.025(5) 0.024(5) 0.001(4) -0.009(4) -0.010(4)
C3 0.023(5) 0.031(5) 0.019(4) 0.007(4) -0.002(4) -0.003(4)
C4 0.048(6) 0.041(6) 0.016(5) -0.004(4) 0.003(4) -0.028(5)
C5 0.049(6) 0.016(5) 0.024(5) -0.004(4) 0.000(4) -0.004(4)
C6 0.037(6) 0.052(7) 0.044(6) 0.017(5) 0.003(5) -0.001(5)
C7 0.074(7) 0.041(6) 0.038(6) 0.016(5) -0.019(5) -0.036(6)
C8 0.034(5) 0.033(5) 0.046(6) 0.015(5) -0.007(4) -0.006(4)
C9 0.073(7) 0.060(7) 0.012(5) 0.002(4) -0.006(4) -0.041(6)
C10 0.082(8) 0.024(5) 0.029(5) -0.003(4) 0.014(5) 0.002(5)
C11 0.021(5) 0.040(5) 0.018(4) -0.015(4) 0.000(4) 0.001(4)
C12 0.039(5) 0.027(5) 0.023(5) -0.010(4) 0.001(4) -0.012(4)
C13 0.019(5) 0.031(5) 0.034(5) -0.014(4) 0.001(4) -0.011(4)
C14 0.040(6) 0.020(5) 0.021(5) -0.005(4) -0.005(4) 0.000(4)
C15 0.033(5) 0.015(4) 0.017(4) 0.001(3) -0.004(4) -0.014(4)
C16 0.023(5) 0.058(7) 0.047(6) -0.031(5) -0.003(4) 0.007(5)
C17 0.073(8) 0.029(6) 0.048(6) -0.005(5) -0.020(6) -0.006(5)
C18 0.023(5) 0.046(6) 0.063(7) -0.004(5) 0.002(5) -0.017(5)
C19 0.056(6) 0.033(6) 0.029(5) -0.005(4) -0.021(5) -0.004(5)
C20 0.049(6) 0.060(7) 0.016(5) 0.003(4) 0.001(4) -0.030(5)
C21 0.017(4) 0.027(5) 0.022(4) 0.002(4) 0.000(3) -0.009(4)
C22 0.016(4) 0.027(5) 0.015(4) 0.002(3) 0.003(3) -0.006(4)
C23 0.021(4) 0.026(5) 0.022(4) -0.007(4) -0.002(3) -0.011(4)
C24 0.022(4) 0.014(4) 0.028(5) 0.003(4) 0.002(4) -0.004(3)
C25 0.032(5) 0.016(4) 0.026(5) 0.000(4) 0.003(4) 0.003(4)
C26 0.030(5) 0.018(4) 0.020(4) 0.000(3) -0.004(4) -0.008(4)
C27 0.016(4) 0.018(4) 0.021(4) 0.002(3) -0.004(3) -0.002(3)
C28 0.019(4) 0.018(4) 0.036(5) -0.003(4) -0.005(4) -0.006(4)
C29 0.023(5) 0.027(5) 0.039(5) 0.000(4) -0.003(4) -0.003(4)
C30 0.017(4) 0.027(5) 0.042(5) 0.004(4) -0.010(4) -0.006(4)
C31 0.032(5) 0.025(5) 0.020(4) 0.003(4) 0.001(4) -0.012(4)
C32 0.031(5) 0.019(5) 0.041(5) 0.001(4) -0.005(4) -0.007(4)
C33 0.027(5) 0.033(5) 0.031(5) -0.008(4) 0.002(4) -0.014(4)
C34 0.029(5) 0.027(5) 0.036(5) -0.002(4) 0.002(4) -0.011(4)
C35 0.020(5) 0.030(5) 0.037(5) 0.001(4) -0.010(4) -0.006(4)
C36 0.022(5) 0.034(5) 0.049(6) 0.008(4) -0.009(4) -0.004(4)
C37 0.026(5) 0.030(5) 0.044(6) -0.010(4) -0.001(4) -0.001(4)
C38 0.032(6) 0.029(6) 0.091(8) 0.008(5) -0.011(5) -0.005(5)

loop_
_atom_type_symbol
_atom_type_description
_atom_type_scat_dispersion_real
_atom_type_scat_dispersion_imag
_atom_type_scat_source
C C 0.0033 0.0016 'International Tables Vol C Tables 4.2.6.8 and 6.1.1.4'
H H 0.0000 0.0000 'International Tables Vol C Tables 4.2.6.8 and 6.1.1.4'
N N 0.0061 0.0033 'International Tables Vol C Tables 4.2.6.8 and 6.1.1.4'
Br Br -0.2901 2.4595 'International Tables Vol C Tables 4.2.6.8 and 6.1.1.4'
U U -9.6767 9.6646 'International Tables Vol C Tables 4.2.6.8 and 6.1.1.4'

loop_
_geom_angle_atom_site_label_1
_geom_angle_atom_site_label_2
_geom_angle_atom_site_label_3
_geom_angle
N1 U1 C4 88.2(2)
N1 U1 C15 87.8(2)
C4 U1 C15 152.9(3)
N1 U1 C5 96.5(2)
C4 U1 C5 28.9(2)
C15 U1 C5 175.6(2)
N1 U1 C14 102.2(2)
C4 U1 C14 169.4(2)
C15 U1 C14 28.2(2)
C5 U1 C14 148.6(3)
N1 U1 C3 110.8(2)
C4 U1 C3 29.9(2)
C15 U1 C3 130.8(2)
C5 U1 C3 48.3(2)
C14 U1 C3 140.4(2)
N1 U1 Br1 96.11(18)
C4 U1 Br1 106.82(19)
C15 U1 Br1 100.22(17)
C5 U1 Br1 78.47(19)
C14 U1 Br1 74.66(17)
C3 U1 Br1 121.25(16)
N1 U1 C13 131.9(2)
C4 U1 C13 139.6(2)
C15 U1 C13 48.1(2)
C5 U1 C13 127.5(3)
C14 U1 C13 29.9(2)
C3 U1 C13 113.0(2)
Br1 U1 C13 77.55(17)
N1 U1 C1 125.6(2)
C4 U1 C1 48.2(2)
C15 U1 C1 146.2(2)
C5 U1 C1 29.4(2)
C14 U1 C1 124.3(3)
C3 U1 C1 48.1(2)
Br1 U1 C1 73.56(17)
C13 U1 C1 98.6(2)
N1 U1 C11 104.7(2)
C4 U1 C11 127.3(3)
C15 U1 C11 30.0(2)
C5 U1 C11 148.0(2)
C14 U1 C11 48.1(2)
C3 U1 C11 101.1(2)
Br1 U1 C11 121.68(16)
C13 U1 C11 48.2(2)
C1 U1 C11 126.6(3)
N1 U1 C2 136.5(2)
C4 U1 C2 48.4(2)
C15 U1 C2 128.6(2)
C5 U1 C2 48.0(2)
C14 U1 C2 121.2(2)
C3 U1 C2 29.1(2)
Br1 U1 C2 99.06(17)
C13 U1 C2 91.3(2)
C1 U1 C2 28.9(2)
C11 U1 C2 101.4(2)
N1 U1 C12 132.8(2)
C4 U1 C12 122.4(2)
C15 U1 C12 48.0(2)
C5 U1 C12 128.1(2)
C14 U1 C12 48.2(2)
C3 U1 C12 92.5(2)
Br1 U1 C12 106.23(18)
C13 U1 C12 29.4(2)
C1 U1 C12 100.8(2)
C11 U1 C12 28.6(2)
C2 U1 C12 80.8(2)
C21 N1 U1 169.8(5)
C5 C1 C2 106.9(7)
C5 C1 C6 128.3(8)
C2 C1 C6 124.1(8)
C5 C1 U1 72.2(4)
C2 C1 U1 75.8(4)
C6 C1 U1 125.0(5)
C3 C2 C1 107.9(7)
C3 C2 C7 124.8(8)
C1 C2 C7 125.2(8)
C3 C2 U1 72.9(4)
C1 C2 U1 75.3(4)
C7 C2 U1 130.6(5)
C2 C3 C4 107.5(7)
C2 C3 C8 124.5(8)
C4 C3 C8 126.7(8)
C2 C3 U1 78.0(4)
C4 C3 U1 73.7(5)
C8 C3 U1 124.3(5)
C5 C4 C3 108.1(7)
C5 C4 C9 124.8(8)
C3 C4 C9 126.4(8)
C5 C4 U1 76.0(5)
C3 C4 U1 76.4(4)
C9 C4 U1 121.3(5)
C4 C5 C1 109.5(7)
C4 C5 C10 127.6(8)
C1 C5 C10 122.3(8)
C4 C5 U1 75.1(5)
C1 C5 U1 78.4(4)
C10 C5 U1 120.1(5)
C12 C11 C15 106.3(7)
C12 C11 C16 122.6(8)
C15 C11 C16 129.5(8)
C12 C11 U1 76.1(4)
C15 C11 U1 71.8(4)
C16 C11 U1 128.7(5)
C11 C12 C13 108.5(7)
C11 C12 C17 124.0(8)
C13 C12 C17 125.5(8)
C11 C12 U1 75.4(4)
C13 C12 U1 73.3(4)
C17 C12 U1 130.4(6)
C14 C13 C12 106.5(7)
C14 C13 C18 127.6(8)
C12 C13 C18 125.1(8)
C14 C13 U1 73.9(4)
C12 C13 U1 77.4(4)
C18 C13 U1 122.3(6)
C15 C14 C13 109.0(7)
C15 C14 C19 125.8(8)
C13 C14 C19 124.3(8)
C15 C14 U1 75.5(5)
C13 C14 U1 76.3(4)
C19 C14 U1 123.3(5)
C14 C15 C11 109.6(7)
C14 C15 C20 127.2(8)
C11 C15 C20 122.8(7)
C14 C15 U1 76.3(5)
C11 C15 U1 78.2(4)
C20 C15 U1 118.6(5)
N1 C21 C22 121.2(7)
N1 C21 C26 120.3(7)
C22 C21 C26 118.5(7)
C23 C22 C21 118.4(7)
C23 C22 C27 114.7(6)
C21 C22 C27 126.8(7)
C24 C23 C22 124.4(7)
C23 C24 C25 116.3(7)
C23 C24 C31 124.6(7)
C25 C24 C31 119.1(7)
C26 C25 C24 124.0(7)
C25 C26 C21 118.3(7)
C25 C26 C35 117.3(7)
C21 C26 C35 124.4(7)
C28 C27 C30 106.6(6)
C28 C27 C22 115.6(6)
C30 C27 C22 111.3(6)
C28 C27 C29 107.2(6)
C30 C27 C29 107.3(6)
C22 C27 C29 108.5(6)
C32 C31 C33 107.5(6)
C32 C31 C34 108.2(6)
C33 C31 C34 109.6(7)
C32 C31 C24 112.6(6)
C33 C31 C24 109.4(6)
C34 C31 C24 109.5(6)
C26 C35 C38 113.8(7)
C26 C35 C37 108.6(6)
C38 C35 C37 107.5(7)
C26 C35 C36 110.4(7)
C38 C35 C36 105.0(7)
C37 C35 C36 111.5(7)

loop_
_geom_bond_atom_site_label_1
_geom_bond_atom_site_label_2
_geom_bond_distance
U1 N1 1.958(6)
U1 C4 2.734(8)
U1 C15 2.745(7)
U1 C5 2.746(8)
U1 C14 2.754(8)
U1 C3 2.769(7)
U1 Br1 2.7744(10)
U1 C13 2.785(8)
U1 C1 2.826(7)
U1 C11 2.829(7)
U1 C2 2.833(8)
U1 C12 2.838(8)
N1 C21 1.424(9)
C1 C5 1.415(11)
C1 C2 1.411(11)
C1 C6 1.487(11)
C2 C3 1.408(11)
C2 C7 1.508(11)
C3 C4 1.421(11)
C3 C8 1.509(11)
C4 C5 1.366(12)
C4 C9 1.520(11)
C5 C10 1.527(11)
C11 C12 1.398(11)
C11 C15 1.443(11)
C11 C16 1.508(11)
C12 C13 1.426(11)
C12 C17 1.521(11)
C13 C14 1.428(11)
C13 C18 1.482(10)
C14 C15 1.341(11)
C14 C19 1.513(11)
C15 C20 1.525(10)
C21 C22 1.417(10)
C21 C26 1.439(10)
C22 C23 1.412(10)
C22 C27 1.550(10)
C23 C24 1.344(10)
C24 C25 1.408(11)
C24 C31 1.547(10)
C25 C26 1.376(10)
C26 C35 1.521(11)
C27 C28 1.516(10)
C27 C30 1.526(10)
C27 C29 1.551(10)
C31 C32 1.520(11)
C31 C33 1.534(10)
C31 C34 1.542(10)
C35 C38 1.521(11)
C35 C37 1.531(11)
C35 C36 1.554(11)
